data_7013179
loop_
_publ_author_name
'Rodolphe Cl\'erac'
'F. Albert Cotton'
'Stephen P. Jeffery'
'Carlos A. Murillo'
'Xiaoping Wang'

_publ_section_title
;
 Isomerization by ligand shuffling along a Cr24+ unit: further
 reactions leading to cleavage of a quadruple bond
;
_journal_issue 15
_journal_name_full 'Dalton Trans.'
_journal_page_first 3022
_journal_page_last 3027
_journal_paper_doi 10.1039/b305304k
_journal_year 2003
_chemical_compound_source synthesis
_chemical_formula_sum 'C46 H39 Cl5 Cr2 Cu2 N17'
_chemical_formula_weight 1238.27
_chemical_name_common '(Cr2(DpyF)4CuCl3)(CuCl2), CH3CN'
_chemical_name_systematic
; 
? 
;
_space_group_IT_number 2
_symmetry_cell_setting triclinic
_symmetry_space_group_name_Hall '-P 1'
_symmetry_space_group_name_H-M 'P -1'
_atom_sites_solution_hydrogens geom
_atom_sites_solution_primary direct
_atom_sites_solution_secondary difmap
_audit_creation_method SHELXL
_cell_angle_alpha 86.269(1)
_cell_angle_beta 75.518(1)
_cell_angle_gamma 80.250(1)
_cell_formula_units_Z 2
_cell_length_a 10.5665(5)
_cell_length_b 12.8413(7)
_cell_length_c 18.949(1)
_cell_measurement_reflns_used 7044
_cell_measurement_temperature 213(2)
_cell_measurement_theta_max 27.466
_cell_measurement_theta_min 2.373
_cell_volume 2452.8(2)
_computing_cell_refinement SAINT
_computing_data_collection SMART
_computing_data_reduction SAINT
_computing_molecular_graphics 'SHELXTL V. 5.03 (Siemens, 1994)'
_computing_publication_material CIFTAB
_computing_structure_refinement 'SHELXL-93 (Sheldrick, 1993)'
_computing_structure_solution 'SHELXS-86 (Sheldrick, 1990)'
_diffrn_ambient_temperature 213(2)
_diffrn_measurement_device 'Bruker SMART'
_diffrn_measurement_method 'w\ scans'
_diffrn_radiation_monochromator graphite
_diffrn_radiation_source 'normal-focus sealed tube'
_diffrn_radiation_type MoK\a
_diffrn_radiation_wavelength 0.71073
_diffrn_reflns_av_R_equivalents 0.0188
_diffrn_reflns_av_sigmaI/netI 0.0427
_diffrn_reflns_limit_h_max 13
_diffrn_reflns_limit_h_min -12
_diffrn_reflns_limit_k_max 16
_diffrn_reflns_limit_k_min -16
_diffrn_reflns_limit_l_max 24
_diffrn_reflns_limit_l_min -15
_diffrn_reflns_number 16189
_diffrn_reflns_theta_max 27.50
_diffrn_reflns_theta_min 1.61
_diffrn_standards_number 'none (area detector data)'
_exptl_absorpt_coefficient_mu 1.614
_exptl_absorpt_correction_T_max 0.760
_exptl_absorpt_correction_T_min 0.731
_exptl_absorpt_correction_type multi-scan
_exptl_absorpt_process_details SADABS
_exptl_crystal_colour red
_exptl_crystal_density_diffrn 1.677
_exptl_crystal_density_meas ?
_exptl_crystal_density_method .
_exptl_crystal_description block
_exptl_crystal_F_000 1250
_exptl_crystal_size_max 0.20
_exptl_crystal_size_mid 0.18
_exptl_crystal_size_min 0.17
_refine_diff_density_max 1.292
_refine_diff_density_min -0.813
_refine_diff_density_rms 0.082
_refine_ls_extinction_method none
_refine_ls_goodness_of_fit_all 1.025
_refine_ls_goodness_of_fit_obs 1.079
_refine_ls_hydrogen_treatment noref
_refine_ls_matrix_type full
_refine_ls_number_parameters 649
_refine_ls_number_reflns 10798
_refine_ls_number_restraints 0
_refine_ls_restrained_S_all 1.025
_refine_ls_restrained_S_obs 1.079
_refine_ls_R_factor_all 0.0636
_refine_ls_R_factor_obs 0.0413
_refine_ls_shift/esd_max -0.001
_refine_ls_shift/esd_mean 0.000
_refine_ls_structure_factor_coef Fsqd
_refine_ls_weighting_details 'w=1/[\s^2^(Fo^2^)+(0.0501P)^2^+1.8440P] where P=(Fo^2^+2Fc^2^)/3'
_refine_ls_weighting_scheme calc
_refine_ls_wR_factor_all 0.1065
_refine_ls_wR_factor_obs 0.0963
_reflns_number_observed 8119
_reflns_number_total 10799
_reflns_observed_criterion >2sigma(I)
_cod_data_source_file b305304k.txt
_cod_data_source_block cmpd3CH3CN
_cod_depositor_comments
;
The following automatic conversions were performed:

'_exptl_absorpt_correction_type' tag value 'multi-scans' was replaced
with 'multi-scan' value.

Automatic conversion script
Id: cif_fix_values 1646 2011-03-28 12:23:43Z adriana 

The following automatic conversions were performed:

'_refine_ls_weighting_scheme' value 'calc
w=1/[\s^2^(Fo^2^)+(0.0501P)^2^+1.8440P] where P=(Fo^2^+2Fc^2^)/3' was
changed to 'calc'. New tag '_refine_ls_weighting_details' was
created. The value of the new tag was set to
'w=1/[\s^2^(Fo^2^)+(0.0501P)^2^+1.8440P] where P=(Fo^2^+2Fc^2^)/3'.

Automatic conversion script
Id: cif_fix_values 3143 2015-03-26 13:38:13Z robertas 
;
_cod_database_code 7013179

loop_
_symmetry_equiv_pos_as_xyz
'x, y, z'
'-x, -y, -z'

loop_
_atom_site_aniso_label
_atom_site_aniso_U_11
_atom_site_aniso_U_22
_atom_site_aniso_U_33
_atom_site_aniso_U_23
_atom_site_aniso_U_13
_atom_site_aniso_U_12
Cr1 0.0189(2) 0.0169(2) 0.0159(2) 0.0010(2) -0.0041(2) -0.0068(2)
Cr2 0.0195(2) 0.0168(2) 0.0164(2) 0.0022(2) -0.0060(2) -0.0068(2)
Cu1 0.0358(2) 0.0237(2) 0.0253(2) 0.0017(2) -0.0100(2) -0.0052(2)
Cu2 0.0374(2) 0.0335(2) 0.0521(3) -0.0057(2) -0.0162(2) -0.0056(2)
Cl1 0.0576(6) 0.0331(5) 0.0422(6) -0.0028(4) 0.0040(5) -0.0005(4)
Cl2 0.0394(4) 0.0261(4) 0.0336(5) 0.0045(3) -0.0140(4) -0.0073(3)
Cl3 0.0379(4) 0.0330(4) 0.0318(5) 0.0013(4) -0.0139(4) -0.0034(3)
Cl4 0.0368(5) 0.0538(6) 0.0909(10) -0.0098(6) -0.0206(6) -0.0091(5)
Cl5 0.0397(5) 0.0426(6) 0.1025(10) -0.0258(6) -0.0235(6) -0.0037(4)
N1 0.0357(15) 0.0211(13) 0.0241(14) -0.0015(11) -0.0113(12) -0.0074(11)
N2 0.0226(12) 0.0159(11) 0.0186(13) -0.0003(10) -0.0070(10) -0.0045(9)
N3 0.0189(12) 0.0222(12) 0.0179(13) 0.0015(10) -0.0046(10) -0.0053(10)
N4 0.0199(12) 0.0199(12) 0.0210(13) 0.0014(10) -0.0031(10) -0.0058(10)
N5 0.0242(12) 0.0199(12) 0.0179(13) 0.0029(10) -0.0072(10) -0.0067(10)
N6 0.0237(12) 0.0223(13) 0.0178(13) 0.0055(10) -0.0076(11) -0.0079(10)
N7 0.0208(12) 0.0219(12) 0.0207(13) 0.0013(10) -0.0068(10) -0.0073(10)
N8 0.045(2) 0.062(2) 0.034(2) -0.015(2) 0.001(2) -0.030(2)
N9 0.0216(12) 0.0211(12) 0.0151(12) 0.0024(10) -0.0058(10) -0.0064(10)
N10 0.0192(12) 0.0203(12) 0.0181(13) 0.0003(10) -0.0040(10) -0.0063(10)
N11 0.0240(12) 0.0194(12) 0.0188(13) -0.0014(10) -0.0049(10) -0.0090(10)
N12 0.0266(13) 0.0246(13) 0.0270(15) -0.0008(11) -0.0011(12) -0.0104(11)
N13 0.038(2) 0.0310(15) 0.028(2) 0.0065(12) -0.0104(13) -0.0195(13)
N14 0.0223(12) 0.0211(12) 0.0222(14) 0.0022(10) -0.0082(11) -0.0082(10)
N15 0.0208(12) 0.0212(12) 0.0176(13) 0.0030(10) -0.0073(10) -0.0065(10)
N16 0.0210(12) 0.0185(12) 0.0157(12) 0.0023(10) -0.0036(10) -0.0055(10)
N17 0.052(2) 0.060(2) 0.051(2) 0.002(2) -0.016(2) -0.014(2)
C1 0.049(2) 0.030(2) 0.028(2) -0.0039(15) -0.013(2) -0.014(2)
C2 0.048(2) 0.024(2) 0.040(2) -0.009(2) -0.013(2) -0.0129(15)
C3 0.037(2) 0.021(2) 0.042(2) 0.0033(15) -0.006(2) -0.0119(14)
C4 0.038(2) 0.022(2) 0.027(2) 0.0021(13) -0.0076(15) -0.0103(14)
C5 0.0209(14) 0.0172(14) 0.026(2) -0.0022(12) -0.0056(13) -0.0025(11)
C6 0.0219(14) 0.0179(14) 0.019(2) 0.0007(12) -0.0083(12) -0.0018(11)
C7 0.0215(14) 0.0205(14) 0.021(2) 0.0037(12) -0.0078(12) -0.0063(11)
C8 0.026(2) 0.023(2) 0.039(2) -0.0058(15) 0.0000(15) -0.0046(13)
C9 0.027(2) 0.034(2) 0.040(2) -0.009(2) 0.008(2) -0.0047(14)
C10 0.027(2) 0.031(2) 0.034(2) -0.0001(15) 0.0051(15) -0.0130(14)
C11 0.029(2) 0.0210(15) 0.027(2) -0.0019(13) -0.0007(14) -0.0093(13)
C12 0.0247(15) 0.025(2) 0.021(2) 0.0028(13) -0.0036(13) -0.0110(12)
C13 0.035(2) 0.021(2) 0.021(2) 0.0047(13) -0.0040(14) -0.0066(13)
C14 0.035(2) 0.025(2) 0.024(2) 0.0035(13) -0.0124(14) 0.0005(13)
C15 0.027(2) 0.024(2) 0.023(2) -0.0002(13) -0.0109(13) -0.0031(12)
C16 0.0231(14) 0.0207(14) 0.0164(15) 0.0015(12) -0.0049(12) -0.0050(11)
C17 0.0218(14) 0.027(2) 0.021(2) 0.0013(13) -0.0088(12) -0.0077(12)
C18 0.0219(14) 0.0222(15) 0.024(2) 0.0019(12) -0.0095(13) -0.0058(12)
C19 0.034(2) 0.058(2) 0.037(2) -0.026(2) 0.007(2) -0.023(2)
C20 0.036(2) 0.072(3) 0.056(3) -0.023(2) 0.011(2) -0.033(2)
C21 0.031(2) 0.037(2) 0.044(2) -0.005(2) -0.014(2) -0.0161(15)
C22 0.053(2) 0.059(3) 0.034(2) -0.020(2) -0.004(2) -0.027(2)
C23 0.0240(15) 0.0226(15) 0.021(2) 0.0045(12) -0.0049(13) -0.0103(12)
C24 0.023(2) 0.035(2) 0.025(2) 0.0037(14) -0.0016(13) -0.0089(13)
C25 0.027(2) 0.031(2) 0.028(2) -0.0043(14) 0.0007(14) -0.0041(13)
C26 0.026(2) 0.024(2) 0.026(2) -0.0032(13) -0.0016(13) -0.0068(12)
C27 0.0198(13) 0.0213(14) 0.0166(15) 0.0020(12) -0.0046(12) -0.0067(11)
C28 0.0227(14) 0.0232(15) 0.019(2) -0.0017(12) -0.0040(12) -0.0064(12)
C29 0.0208(14) 0.0203(14) 0.027(2) -0.0021(13) -0.0037(13) -0.0062(12)
C30 0.038(2) 0.033(2) 0.028(2) -0.0065(15) -0.002(2) -0.0172(15)
C31 0.043(2) 0.035(2) 0.044(2) -0.017(2) 0.000(2) -0.021(2)
C32 0.033(2) 0.025(2) 0.053(3) -0.003(2) -0.002(2) -0.0149(14)
C33 0.032(2) 0.027(2) 0.036(2) 0.0014(15) 0.002(2) -0.0132(14)
C34 0.052(2) 0.040(2) 0.029(2) 0.006(2) -0.007(2) -0.029(2)
C35 0.042(2) 0.047(2) 0.046(2) 0.001(2) -0.008(2) -0.032(2)
C36 0.052(2) 0.060(3) 0.043(2) 0.008(2) -0.024(2) -0.035(2)
C37 0.046(2) 0.044(2) 0.031(2) 0.007(2) -0.017(2) -0.025(2)
C38 0.0245(15) 0.0219(15) 0.029(2) 0.0018(13) -0.0089(13) -0.0085(12)
C39 0.0233(14) 0.0216(14) 0.021(2) 0.0018(12) -0.0103(12) -0.0051(12)
C40 0.0228(14) 0.0160(13) 0.0133(14) -0.0010(11) -0.0026(11) -0.0023(11)
C41 0.0249(15) 0.024(2) 0.022(2) 0.0006(12) -0.0076(13) -0.0052(12)
C42 0.030(2) 0.0212(15) 0.019(2) -0.0007(12) -0.0083(13) 0.0014(12)
C43 0.031(2) 0.0163(14) 0.020(2) 0.0025(12) -0.0030(13) -0.0023(12)
C44 0.0259(15) 0.0207(14) 0.019(2) 0.0010(12) -0.0036(13) -0.0055(12)
C45 0.035(2) 0.044(2) 0.050(3) -0.015(2) -0.006(2) -0.008(2)
C46 0.077(4) 0.086(4) 0.098(5) -0.031(4) -0.054(4) 0.034(3)

loop_
_atom_site_label
_atom_site_type_symbol
_atom_site_fract_x
_atom_site_fract_y
_atom_site_fract_z
_atom_site_U_iso_or_equiv
_atom_site_thermal_displace_type
_atom_site_occupancy
_atom_site_calc_flag
_atom_site_refinement_flags
_atom_site_disorder_group
Cr1 Cr 0.72625(4) 0.60017(4) 0.27352(3) 0.01684(11) Uani 1 d . .
Cr2 Cr 0.90363(5) 0.79420(4) 0.21227(3) 0.01691(11) Uani 1 d . .
Cu1 Cu 0.79192(4) 0.84990(3) 0.47555(2) 0.02782(10) Uani 1 d . .
Cu2 Cu 1.25729(5) 1.24095(4) 0.04617(3) 0.03988(13) Uani 1 d . .
Cl1 Cl 0.63117(11) 0.94745(8) 0.55721(6) 0.0479(3) Uani 1 d . .
Cl2 Cl 0.72306(9) 0.69457(6) 0.50256(5) 0.0321(2) Uani 1 d . .
Cl3 Cl 1.01387(9) 0.80035(7) 0.45604(5) 0.0336(2) Uani 1 d . .
Cl4 Cl 1.46320(10) 1.22734(9) 0.02795(8) 0.0590(3) Uani 1 d . .
Cl5 Cl 1.05383(10) 1.24570(9) 0.05852(8) 0.0597(3) Uani 1 d . .
N1 N 0.8200(3) 0.9702(2) 0.39952(15) 0.0259(6) Uani 1 d . .
N2 N 0.7888(2) 0.8798(2) 0.30043(14) 0.0185(5) Uani 1 d . .
N3 N 0.6613(2) 0.7460(2) 0.32862(14) 0.0195(5) Uani 1 d . .
N4 N 0.5659(2) 0.6039(2) 0.35993(14) 0.0203(5) Uani 1 d . .
N5 N 0.8724(2) 0.9093(2) 0.13547(14) 0.0200(5) Uani 1 d . .
N6 N 0.7369(2) 0.7920(2) 0.16929(14) 0.0206(5) Uani 1 d . .
N7 N 0.6124(2) 0.6571(2) 0.20364(14) 0.0204(5) Uani 1 d . .
N8 N 0.5663(3) 0.5471(3) 0.1212(2) 0.0456(9) Uani 1 d . .
N9 N 1.0177(2) 0.6925(2) 0.13354(13) 0.0188(5) Uani 1 d . .
N10 N 0.8837(2) 0.5648(2) 0.17968(14) 0.0189(5) Uani 1 d . .
N11 N 0.7515(2) 0.4539(2) 0.23448(14) 0.0201(5) Uani 1 d . .
N12 N 0.6364(3) 0.3393(2) 0.3145(2) 0.0263(6) Uani 1 d . .
N13 N 1.1879(3) 0.9369(2) 0.1623(2) 0.0303(6) Uani 1 d . .
N14 N 1.0689(2) 0.8218(2) 0.23982(14) 0.0209(5) Uani 1 d . .
N15 N 0.9716(2) 0.6871(2) 0.29018(14) 0.0192(5) Uani 1 d . .
N16 N 0.8572(2) 0.5488(2) 0.33640(13) 0.0184(5) Uani 1 d . .
N17 N 0.0854(4) 0.3553(3) 0.2336(2) 0.0531(9) Uani 1 d . .
C1 C 0.8591(4) 1.0529(3) 0.4239(2) 0.0341(8) Uani 1 d . .
H1A H 0.8536(4) 1.0558(3) 0.4740(2) 0.041 Uiso 1 calc R .
C2 C 0.9066(4) 1.1331(3) 0.3787(2) 0.0353(8) Uani 1 d . .
H2A H 0.9346(4) 1.1889(3) 0.3975(2) 0.042 Uiso 1 calc R .
C3 C 0.9124(3) 1.1299(3) 0.3053(2) 0.0331(8) Uani 1 d . .
H3A H 0.9444(3) 1.1837(3) 0.2731(2) 0.040 Uiso 1 calc R .
C4 C 0.8707(3) 1.0473(2) 0.2801(2) 0.0286(7) Uani 1 d . .
H4A H 0.8727(3) 1.0447(2) 0.2303(2) 0.034 Uiso 1 calc R .
C5 C 0.8254(3) 0.9672(2) 0.3279(2) 0.0212(6) Uani 1 d . .
C6 C 0.6886(3) 0.8378(2) 0.3421(2) 0.0193(6) Uani 1 d . .
H6A H 0.6350(3) 0.8750(2) 0.3829(2) 0.023 Uiso 1 calc R .
C7 C 0.5535(3) 0.7066(2) 0.3748(2) 0.0204(6) Uani 1 d . .
C8 C 0.4476(3) 0.7564(3) 0.4274(2) 0.0304(8) Uani 1 d . .
H8A H 0.4389(3) 0.8287(3) 0.4366(2) 0.036 Uiso 1 calc R .
C9 C 0.3561(3) 0.6958(3) 0.4655(2) 0.0362(8) Uani 1 d . .
H9A H 0.2831(3) 0.7268(3) 0.5013(2) 0.043 Uiso 1 calc R .
C10 C 0.3712(3) 0.5884(3) 0.4512(2) 0.0320(8) Uani 1 d . .
H10A H 0.3098(3) 0.5465(3) 0.4779(2) 0.038 Uiso 1 calc R .
C11 C 0.4767(3) 0.5451(2) 0.3978(2) 0.0259(7) Uani 1 d . .
H11A H 0.4870(3) 0.4731(2) 0.3875(2) 0.031 Uiso 1 calc R .
C12 C 0.9183(3) 0.9944(2) 0.0996(2) 0.0232(6) Uani 1 d . .
H12A H 0.9970(3) 1.0128(2) 0.1061(2) 0.028 Uiso 1 calc R .
C13 C 0.8522(3) 1.0548(2) 0.0536(2) 0.0264(7) Uani 1 d . .
H13A H 0.8851(3) 1.1142(2) 0.0288(2) 0.032 Uiso 1 calc R .
C14 C 0.7361(3) 1.0273(3) 0.0442(2) 0.0277(7) Uani 1 d . .
H14A H 0.6902(3) 1.0683(3) 0.0128(2) 0.033 Uiso 1 calc R .
C15 C 0.6875(3) 0.9399(2) 0.0805(2) 0.0238(6) Uani 1 d . .
H15A H 0.6086(3) 0.9209(2) 0.0749(2) 0.029 Uiso 1 calc R .
C16 C 0.7604(3) 0.8812(2) 0.1259(2) 0.0200(6) Uani 1 d . .
C17 C 0.6439(3) 0.7383(2) 0.1617(2) 0.0224(6) Uani 1 d . .
H17A H 0.5993(3) 0.7597(2) 0.1248(2) 0.027 Uiso 1 calc R .
C18 C 0.5240(3) 0.5969(2) 0.1845(2) 0.0220(6) Uani 1 d . .
C19 C 0.4074(4) 0.5866(3) 0.2328(2) 0.0426(10) Uani 1 d . .
H19A H 0.3821(4) 0.6212(3) 0.2775(2) 0.051 Uiso 1 calc R .
C20 C 0.3273(4) 0.5239(4) 0.2143(3) 0.0545(12) Uani 1 d . .
H20A H 0.2447(4) 0.5179(4) 0.2459(3) 0.065 Uiso 1 calc R .
C21 C 0.3669(3) 0.4708(3) 0.1506(2) 0.0350(8) Uani 1 d . .
H21A H 0.3149(3) 0.4256(3) 0.1383(2) 0.042 Uiso 1 calc R .
C22 C 0.4854(4) 0.4860(3) 0.1055(2) 0.0470(10) Uani 1 d . .
H22A H 0.5123(4) 0.4517(3) 0.0606(2) 0.056 Uiso 1 calc R .
C23 C 1.1245(3) 0.7244(2) 0.0865(2) 0.0223(6) Uani 1 d . .
H23A H 1.1420(3) 0.7928(2) 0.0909(2) 0.027 Uiso 1 calc R .
C24 C 1.2077(3) 0.6621(3) 0.0330(2) 0.0281(7) Uani 1 d . .
H24A H 1.2818(3) 0.6863(3) 0.0020(2) 0.034 Uiso 1 calc R .
C25 C 1.1802(3) 0.5616(3) 0.0256(2) 0.0301(7) Uani 1 d . .
H25A H 1.2343(3) 0.5175(3) -0.0115(2) 0.036 Uiso 1 calc R .
C26 C 1.0731(3) 0.5275(3) 0.0731(2) 0.0259(7) Uani 1 d . .
H26A H 1.0543(3) 0.4596(3) 0.0687(2) 0.031 Uiso 1 calc R .
C27 C 0.9922(3) 0.5938(2) 0.1279(2) 0.0189(6) Uani 1 d . .
C28 C 0.8529(3) 0.4685(2) 0.1805(2) 0.0213(6) Uani 1 d . .
H28 H 0.8984(3) 0.4168(2) 0.1463(2) 0.026 Uiso 1 calc R .
C29 C 0.6949(3) 0.3604(2) 0.2453(2) 0.0227(6) Uani 1 d . .
C30 C 0.6962(4) 0.2976(3) 0.1881(2) 0.0327(8) Uani 1 d . .
H30A H 0.7369(4) 0.3154(3) 0.1399(2) 0.039 Uiso 1 calc R .
C31 C 0.6359(4) 0.2080(3) 0.2038(2) 0.0402(9) Uani 1 d . .
H31A H 0.6350(4) 0.1640(3) 0.1663(2) 0.048 Uiso 1 calc R .
C32 C 0.5772(3) 0.1845(3) 0.2756(2) 0.0371(9) Uani 1 d . .
H32A H 0.5369(3) 0.1238(3) 0.2878(2) 0.044 Uiso 1 calc R .
C33 C 0.5791(3) 0.2515(3) 0.3285(2) 0.0326(8) Uani 1 d . .
H33A H 0.5383(3) 0.2355(3) 0.3771(2) 0.039 Uiso 1 calc R .
C34 C 1.2814(4) 0.9999(3) 0.1480(2) 0.0385(9) Uani 1 d . .
H34A H 1.2978(4) 1.0352(3) 0.1024(2) 0.046 Uiso 1 calc R .
C35 C 1.3540(4) 1.0157(3) 0.1957(2) 0.0426(10) Uani 1 d . .
H35A H 1.4206(4) 1.0583(3) 0.1822(2) 0.051 Uiso 1 calc R .
C36 C 1.3272(4) 0.9677(3) 0.2641(2) 0.0468(11) Uani 1 d . .
H36A H 1.3743(4) 0.9781(3) 0.2983(2) 0.056 Uiso 1 calc R .
C37 C 1.2294(4) 0.9036(3) 0.2814(2) 0.0371(9) Uani 1 d . .
H37A H 1.2072(4) 0.8714(3) 0.3279(2) 0.045 Uiso 1 calc R .
C38 C 1.1654(3) 0.8888(2) 0.2277(2) 0.0243(7) Uani 1 d . .
C39 C 1.0702(3) 0.7406(2) 0.2855(2) 0.0210(6) Uani 1 d . .
H39 H 1.1349(3) 0.7222(2) 0.3122(2) 0.025 Uiso 1 calc R .
C40 C 0.9610(3) 0.5971(2) 0.3349(2) 0.0177(6) Uani 1 d . .
C41 C 1.0526(3) 0.5565(2) 0.3763(2) 0.0230(6) Uani 1 d . .
H41A H 1.1246(3) 0.5912(2) 0.3754(2) 0.028 Uiso 1 calc R .
C42 C 1.0363(3) 0.4663(2) 0.4180(2) 0.0238(6) Uani 1 d . .
H42A H 1.0980(3) 0.4377(2) 0.4451(2) 0.029 Uiso 1 calc R .
C43 C 0.9275(3) 0.4172(2) 0.4199(2) 0.0230(6) Uani 1 d . .
H43A H 0.9137(3) 0.3560(2) 0.4488(2) 0.028 Uiso 1 calc R .
C44 C 0.8411(3) 0.4601(2) 0.3787(2) 0.0219(6) Uani 1 d . .
H44A H 0.7679(3) 0.4269(2) 0.3797(2) 0.026 Uiso 1 calc R .
C45 C 0.1493(4) 0.3095(3) 0.2680(2) 0.0428(10) Uani 1 d . .
C46 C 0.2283(6) 0.2497(5) 0.3156(4) 0.085(2) Uani 1 d . .

loop_
_atom_type_symbol
_atom_type_description
_atom_type_scat_dispersion_real
_atom_type_scat_dispersion_imag
_atom_type_scat_source
C C 0.0033 0.0016 'International Tables Vol C Tables 4.2.6.8 and 6.1.1.4'
H H 0.0000 0.0000 'International Tables Vol C Tables 4.2.6.8 and 6.1.1.4'
N N 0.0061 0.0033 'International Tables Vol C Tables 4.2.6.8 and 6.1.1.4'
Cl Cl 0.1484 0.1585 'International Tables Vol C Tables 4.2.6.8 and 6.1.1.4'
Cr Cr 0.3209 0.6236 'International Tables Vol C Tables 4.2.6.8 and 6.1.1.4'
Cu Cu 0.3201 1.2651 'International Tables Vol C Tables 4.2.6.8 and 6.1.1.4'

loop_
_geom_angle_atom_site_label_1
_geom_angle_atom_site_label_2
_geom_angle_atom_site_label_3
_geom_angle
_geom_angle_site_symmetry_1
_geom_angle_site_symmetry_3
_geom_angle_publ_flag
N11 Cr1 N7 90.51(10) . . ?
N11 Cr1 N4 103.98(10) . . ?
N7 Cr1 N4 92.38(10) . . ?
N11 Cr1 N16 90.46(10) . . ?
N7 Cr1 N16 173.96(10) . . ?
N4 Cr1 N16 93.17(10) . . ?
N11 Cr1 N10 64.01(9) . . ?
N7 Cr1 N10 86.57(10) . . ?
N4 Cr1 N10 167.91(10) . . ?
N16 Cr1 N10 88.51(10) . . ?
N11 Cr1 N3 167.84(10) . . ?
N7 Cr1 N3 88.06(10) . . ?
N4 Cr1 N3 64.04(9) . . ?
N16 Cr1 N3 92.22(10) . . ?
N10 Cr1 N3 127.90(9) . . ?
N14 Cr2 N9 90.32(10) . . ?
N14 Cr2 N5 104.67(10) . . ?
N9 Cr2 N5 91.60(10) . . ?
N14 Cr2 N2 89.41(10) . . ?
N9 Cr2 N2 172.64(9) . . ?
N5 Cr2 N2 95.58(10) . . ?
N14 Cr2 N6 168.53(10) . . ?
N9 Cr2 N6 90.06(10) . . ?
N5 Cr2 N6 63.86(9) . . ?
N2 Cr2 N6 91.66(10) . . ?
N14 Cr2 N15 63.95(9) . . ?
N9 Cr2 N15 87.32(10) . . ?
N5 Cr2 N15 168.54(10) . . ?
N2 Cr2 N15 85.96(10) . . ?
N6 Cr2 N15 127.52(9) . . ?
N1 Cu1 Cl2 146.19(8) . . ?
N1 Cu1 Cl1 95.16(8) . . ?
Cl2 Cu1 Cl1 98.15(4) . . ?
N1 Cu1 Cl3 90.28(8) . . ?
Cl2 Cu1 Cl3 100.83(3) . . ?
Cl1 Cu1 Cl3 136.54(4) . . ?
Cl5 Cu2 Cl4 175.65(5) . . ?
C5 N1 C1 118.4(3) . . ?
C5 N1 Cu1 127.3(2) . . ?
C1 N1 Cu1 113.3(2) . . ?
C6 N2 C5 117.3(3) . . ?
C6 N2 Cr2 117.0(2) . . ?
C5 N2 Cr2 124.2(2) . . ?
C6 N3 C7 119.5(3) . . ?
C6 N3 Cr1 148.0(2) . . ?
C7 N3 Cr1 91.3(2) . . ?
C11 N4 C7 120.1(3) . . ?
C11 N4 Cr1 142.7(2) . . ?
C7 N4 Cr1 97.0(2) . . ?
C12 N5 C16 120.1(3) . . ?
C12 N5 Cr2 143.4(2) . . ?
C16 N5 Cr2 96.4(2) . . ?
C17 N6 C16 119.7(3) . . ?
C17 N6 Cr2 147.3(2) . . ?
C16 N6 Cr2 92.1(2) . . ?
C17 N7 C18 117.6(3) . . ?
C17 N7 Cr1 118.0(2) . . ?
C18 N7 Cr1 122.3(2) . . ?
C18 N8 C22 116.6(3) . . ?
C27 N9 C23 118.9(3) . . ?
C27 N9 Cr2 122.4(2) . . ?
C23 N9 Cr2 118.7(2) . . ?
C28 N10 C27 120.6(3) . . ?
C28 N10 Cr1 89.2(2) . . ?
C27 N10 Cr1 150.1(2) . . ?
C28 N11 C29 123.5(3) . . ?
C28 N11 Cr1 94.5(2) . . ?
C29 N11 Cr1 141.9(2) . . ?
C29 N12 C33 117.6(3) . . ?
C38 N13 C34 116.7(3) . . ?
C39 N14 C38 121.9(3) . . ?
C39 N14 Cr2 93.5(2) . . ?
C38 N14 Cr2 144.7(2) . . ?
C39 N15 C40 120.5(3) . . ?
C39 N15 Cr2 89.1(2) . . ?
C40 N15 Cr2 150.4(2) . . ?
C40 N16 C44 119.2(3) . . ?
C40 N16 Cr1 122.2(2) . . ?
C44 N16 Cr1 118.5(2) . . ?
N1 C1 C2 123.0(3) . . ?
C1 C2 C3 118.5(3) . . ?
C4 C3 C2 119.0(3) . . ?
C3 C4 C5 120.1(3) . . ?
N1 C5 C4 120.9(3) . . ?
N1 C5 N2 119.6(3) . . ?
C4 C5 N2 119.4(3) . . ?
N3 C6 N2 122.5(3) . . ?
N4 C7 C8 122.0(3) . . ?
N4 C7 N3 107.3(3) . . ?
C8 C7 N3 130.7(3) . . ?
C9 C8 C7 117.4(3) . . ?
C8 C9 C10 120.4(3) . . ?
C11 C10 C9 119.0(3) . . ?
N4 C11 C10 121.1(3) . . ?
N5 C12 C13 121.1(3) . . ?
C12 C13 C14 119.2(3) . . ?
C15 C14 C13 120.6(3) . . ?
C14 C15 C16 117.3(3) . . ?
N5 C16 N6 107.6(3) . . ?
N5 C16 C15 121.7(3) . . ?
N6 C16 C15 130.7(3) . . ?
N7 C17 N6 122.5(3) . . ?
N8 C18 C19 123.3(3) . . ?
N8 C18 N7 117.1(3) . . ?
C19 C18 N7 119.5(3) . . ?
C18 C19 C20 118.1(4) . . ?
C21 C20 C19 120.6(4) . . ?
C20 C21 C22 117.1(3) . . ?
N8 C22 C21 124.2(4) . . ?
N9 C23 C24 123.2(3) . . ?
C23 C24 C25 118.3(3) . . ?
C26 C25 C24 119.4(3) . . ?
C25 C26 C27 120.1(3) . . ?
N9 C27 N10 115.8(3) . . ?
N9 C27 C26 120.1(3) . . ?
N10 C27 C26 124.1(3) . . ?
N11 C28 N10 112.3(3) . . ?
N12 C29 C30 122.9(3) . . ?
N12 C29 N11 114.6(3) . . ?
C30 C29 N11 122.5(3) . . ?
C31 C30 C29 118.6(3) . . ?
C32 C31 C30 118.9(3) . . ?
C33 C32 C31 118.7(3) . . ?
N12 C33 C32 123.4(3) . . ?
N13 C34 C35 124.1(3) . . ?
C34 C35 C36 118.6(3) . . ?
C35 C36 C37 119.0(4) . . ?
C36 C37 C38 117.9(3) . . ?
N13 C38 C37 123.6(3) . . ?
N13 C38 N14 114.9(3) . . ?
C37 C38 N14 121.5(3) . . ?
N14 C39 N15 113.5(3) . . ?
N16 C40 N15 116.0(3) . . ?
N16 C40 C41 120.6(3) . . ?
N15 C40 C41 123.3(3) . . ?
C42 C41 C40 119.7(3) . . ?
C41 C42 C43 119.4(3) . . ?
C44 C43 C42 118.6(3) . . ?
N16 C44 C43 122.5(3) . . ?
N17 C45 C46 177.7(5) . . ?

loop_
_geom_bond_atom_site_label_1
_geom_bond_atom_site_label_2
_geom_bond_distance
_geom_bond_site_symmetry_2
_geom_bond_publ_flag
Cr1 N3 2.128(3) . ?
Cr1 N4 2.037(2) . ?
Cr1 N7 2.027(3) . ?
Cr1 N10 2.123(2) . ?
Cr1 N11 2.014(3) . ?
Cr2 N14 2.034(2) . ?
Cr1 N16 2.045(2) . ?
Cr2 N2 2.060(3) . ?
Cr2 N5 2.051(2) . ?
Cr2 N6 2.123(3) . ?
Cr2 N9 2.050(3) . ?
Cr2 N15 2.126(2) . ?
Cu1 N1 2.050(3) . ?
Cu1 Cl2 2.2231(9) . ?
Cu1 Cl1 2.2507(11) . ?
Cu1 Cl3 2.2657(10) . ?
Cu2 Cl5 2.0944(11) . ?
Cu2 Cl4 2.0945(11) . ?
N1 C5 1.346(4) . ?
N1 C1 1.349(4) . ?
N2 C6 1.325(4) . ?
N2 C5 1.416(4) . ?
N3 C6 1.315(4) . ?
N3 C7 1.400(4) . ?
N4 C11 1.343(4) . ?
N4 C7 1.344(4) . ?
N5 C12 1.346(4) . ?
N5 C16 1.350(4) . ?
N6 C17 1.331(4) . ?
N6 C16 1.387(4) . ?
N7 C17 1.307(4) . ?
N7 C18 1.432(4) . ?
N8 C18 1.335(4) . ?
N8 C22 1.348(5) . ?
N9 C27 1.357(4) . ?
N9 C23 1.357(4) . ?
N10 C28 1.330(4) . ?
N10 C27 1.395(4) . ?
N11 C28 1.313(4) . ?
N11 C29 1.411(4) . ?
N12 C29 1.334(4) . ?
N12 C33 1.349(4) . ?
N13 C38 1.333(4) . ?
N13 C34 1.346(4) . ?
N14 C39 1.311(4) . ?
N14 C38 1.409(4) . ?
N15 C39 1.324(4) . ?
N15 C40 1.391(4) . ?
N16 C40 1.343(4) . ?
N16 C44 1.358(4) . ?
N17 C45 1.123(5) . ?
C1 C2 1.375(5) . ?
C2 C3 1.381(5) . ?
C3 C4 1.371(5) . ?
C4 C5 1.392(4) . ?
C7 C8 1.393(4) . ?
C8 C9 1.376(5) . ?
C9 C10 1.398(5) . ?
C10 C11 1.369(5) . ?
C12 C13 1.372(4) . ?
C13 C14 1.388(5) . ?
C14 C15 1.384(4) . ?
C15 C16 1.397(4) . ?
C18 C19 1.359(5) . ?
C19 C20 1.379(5) . ?
C20 C21 1.361(6) . ?
C21 C22 1.365(5) . ?
C23 C24 1.364(5) . ?
C24 C25 1.393(5) . ?
C25 C26 1.373(4) . ?
C26 C27 1.400(4) . ?
C29 C30 1.388(5) . ?
C30 C31 1.388(5) . ?
C31 C32 1.383(5) . ?
C32 C33 1.369(5) . ?
C34 C35 1.366(5) . ?
C35 C36 1.383(6) . ?
C36 C37 1.390(5) . ?
C37 C38 1.393(5) . ?
C40 C41 1.406(4) . ?
C41 C42 1.370(4) . ?
C42 C43 1.393(4) . ?
C43 C44 1.370(4) . ?
C45 C46 1.473(7) . ?
